data_7240689
loop_
_publ_author_name
'Al-Taie, Zahraa S.'
'Anetts, Simon R.'
'Christensen, Jeppe'
'Coles, Simon J.'
'Horton, Peter N.'
'Evans, Daniel M.'
'Jones, Leigh F.'
'de Kleijne, Frank F. J.'
'Ledbetter, Shaun M.'
'Mehdar, Yassin T. H.'
'Murphy, Patrick J.'
'Wilson, Jack A.'

_publ_section_title
;
 Proline derived guanidine catalysts forge extensive H-bonded
 architectures: a solution and solid state study
;
_journal_issue 38
_journal_name_full 'RSC Advances'
_journal_page_first 22397
_journal_page_last 22416
_journal_paper_doi 10.1039/C9RA07508A
_journal_volume 10
_journal_year 2020
_chemical_absolute_configuration syn
_chemical_formula_moiety 'C12 H22 N4 O3'
_chemical_formula_sum 'C12 H22 N4 O3'
_chemical_formula_weight 270.33
_space_group_crystal_system monoclinic
_space_group_IT_number 4
_space_group_name_Hall 'P 2yb'
_space_group_name_H-M_alt 'P 1 21 1'
_atom_sites_solution_hydrogens mixed
_audit_creation_method SHELXL-2014/7
_audit_update_record
;
2019-09-10 deposited with the CCDC.	2020-02-25 downloaded from the CCDC.
;
_cell_angle_alpha 90
_cell_angle_beta 102.9130(10)
_cell_angle_gamma 90
_cell_formula_units_Z 4
_cell_length_a 9.62820(10)
_cell_length_b 13.8844(2)
_cell_length_c 11.73000(10)
_cell_measurement_reflns_used 6472
_cell_measurement_temperature 100(2)
_cell_measurement_theta_max 34.4711522507
_cell_measurement_theta_min 2.25934511021
_cell_volume 1528.43(3)
_computing_cell_refinement 'XIA2 0.4.0.438-g4431aaa, Winter, G. (2010) J. Appl. Cryst. 43'
_computing_data_collection 'GDA 8.44; generic data acquisition software'
_computing_data_reduction 'XIA2 0.4.0.438-g4431aaa, Winter, G. (2010) J. Appl. Cryst. 43'
_computing_structure_refinement 'SHELXL-2014/7 (Sheldrick, 2014)'
_computing_structure_solution 'SHELXT Acta Cryst. (2015). A71, 3-8'
_diffrn_ambient_temperature 100(2)
_diffrn_detector 'hybrid pixel detector'
_diffrn_detector_area_resol_mean 5.81
_diffrn_detector_dtime 0.004
_diffrn_detector_type 'Dectris, PILATUS 2M'
_diffrn_measured_fraction_theta_full 0.991
_diffrn_measured_fraction_theta_max 0.931
_diffrn_measurement_details
;Data collection strategy using shutter-less operation of detector. 
Three omega scans -170 to 25 with phi 0, 120 and 240 respectively.
0.1 degree images with 0.5 sec exposure
;
_diffrn_measurement_device 'three-circle diffractometer'
_diffrn_measurement_device_details 'custom build fixed Chi diffractometer'
_diffrn_measurement_method 'profile data from \w-scans'
_diffrn_measurement_specimen_support 'MiTeGen loops'
_diffrn_radiation_collimation 'focusing mirrors and 0.100 mm pinhole'
_diffrn_radiation_monochromator 'Si 111, double crystal monochromator'
_diffrn_radiation_probe x-ray
_diffrn_radiation_type synchrotron
_diffrn_radiation_wavelength 0.9028
_diffrn_radiation_wavelength_details 'Au L2 absorption edge'
_diffrn_radiation_wavelength_determination estimated
_diffrn_reflns_av_R_equivalents 0.0696
_diffrn_reflns_av_unetI/netI 0.0661
_diffrn_reflns_Laue_measured_fraction_full 0.991
_diffrn_reflns_Laue_measured_fraction_max 0.931
_diffrn_reflns_limit_h_max 12
_diffrn_reflns_limit_h_min -12
_diffrn_reflns_limit_k_max 17
_diffrn_reflns_limit_k_min -17
_diffrn_reflns_limit_l_max 14
_diffrn_reflns_limit_l_min -15
_diffrn_reflns_number 14738
_diffrn_reflns_point_group_measured_fraction_full 0.973
_diffrn_reflns_point_group_measured_fraction_max 0.887
_diffrn_reflns_theta_full 32.798
_diffrn_reflns_theta_max 35.896
_diffrn_reflns_theta_min 2.263
_diffrn_source synchrotron
_diffrn_source_type 'DLS beamline I19, undulator'
_exptl_absorpt_coefficient_mu 0.086
_exptl_absorpt_correction_T_max 1.0
_exptl_absorpt_correction_T_min 0.995916484265
_exptl_absorpt_correction_type empirical
_exptl_absorpt_process_details
;
CCP4 7.0.040: AIMLESS, version 0.5.32 : 29/03/17
Scaling & analysis of unmerged intensities, 
absorption correction using spherical harmonics
;
_exptl_crystal_colour colourless
_exptl_crystal_density_diffrn 1.175
_exptl_crystal_description needle
_exptl_crystal_F_000 584
_exptl_crystal_size_max 0.048
_exptl_crystal_size_mid 0.012
_exptl_crystal_size_min 0.005
_refine_diff_density_max 1.230
_refine_diff_density_min -0.331
_refine_diff_density_rms 0.079
_refine_ls_abs_structure_details
;
 Flack x determined using 1863 quotients [(I+)-(I-)]/[(I+)+(I-)]
 (Parsons, Flack and Wagner, Acta Cryst. B69 (2013) 249-259).
;
_refine_ls_abs_structure_Flack 0.0(5)
_refine_ls_extinction_method none
_refine_ls_goodness_of_fit_ref 1.037
_refine_ls_hydrogen_treatment mixed
_refine_ls_matrix_type full
_refine_ls_number_parameters 375
_refine_ls_number_reflns 6228
_refine_ls_number_restraints 1
_refine_ls_restrained_S_all 1.036
_refine_ls_R_factor_all 0.0881
_refine_ls_R_factor_gt 0.0747
_refine_ls_shift/su_max 0.000
_refine_ls_shift/su_mean 0.000
_refine_ls_structure_factor_coef Fsqd
_refine_ls_weighting_details 'w=1/[\s^2^(Fo^2^)+(0.1448P)^2^] where P=(Fo^2^+2Fc^2^)/3'
_refine_ls_weighting_scheme calc
_refine_ls_wR_factor_gt 0.1979
_refine_ls_wR_factor_ref 0.2109
_reflns_Friedel_coverage 0.829
_reflns_Friedel_fraction_full 0.953
_reflns_Friedel_fraction_max 0.839
_reflns_number_gt 4974
_reflns_number_total 6228
_reflns_threshold_expression 'I > 2\s(I)'
_cod_data_source_file c9ra07508a2.cif
_cod_data_source_block 2017ncs0423
_cod_depositor_comments 'Adding full bibliography for 7240683--7240703.cif.'
_cod_original_sg_symbol_H-M 'P 21'
_cod_database_code 7240689
_shelx_space_group_comment
;
The symmetry employed for this shelxl refinement is uniquely defined
by the following loop, which should always be used as a source of
symmetry information in preference to the above space-group names.
They are only intended as comments.
;
_shelx_estimated_absorpt_t_min 0.996
_shelx_estimated_absorpt_t_max 1.000

loop_
_space_group_symop_operation_xyz
'x, y, z'
'-x, y+1/2, -z'

loop_
_atom_site_label
_atom_site_type_symbol
_atom_site_fract_x
_atom_site_fract_y
_atom_site_fract_z
_atom_site_U_iso_or_equiv
_atom_site_adp_type
_atom_site_occupancy
_atom_site_site_symmetry_order
_atom_site_calc_flag
_atom_site_refinement_flags_posn
_atom_site_refinement_flags_adp
_atom_site_refinement_flags_occupancy
_atom_site_disorder_assembly
_atom_site_disorder_group
O4 O 0.7007(3) 0.6846(2) 0.5182(2) 0.0398(8) Uani 1 1 d . . . . .
O1 O 0.2569(3) 0.3009(2) 0.9628(3) 0.0385(7) Uani 1 1 d . . . . .
O3 O 0.7932(3) 0.5427(2) 0.9274(2) 0.0365(7) Uani 1 1 d . . . . .
O2 O 0.7429(3) 0.4347(2) 1.0572(3) 0.0413(8) Uani 1 1 d . . . . .
N4 N 0.5793(4) 0.4793(2) 0.8862(3) 0.0319(8) Uani 1 1 d . . . . .
O6 O 0.1666(4) 0.4444(3) 0.5584(3) 0.0481(9) Uani 1 1 d . . . . .
O5 O 0.2250(3) 0.5371(3) 0.4174(3) 0.0439(8) Uani 1 1 d . . . . .
N6 N 0.4912(4) 0.6010(3) 0.4738(3) 0.0315(8) Uani 1 1 d . . . . .
N7 N 0.6076(4) 0.5608(3) 0.6627(3) 0.0317(8) Uani 1 1 d . . . . .
N2 N 0.4737(4) 0.3783(3) 1.0069(3) 0.0300(8) Uani 1 1 d . . . . .
N3 N 0.3522(4) 0.4249(3) 0.8213(3) 0.0335(8) Uani 1 1 d . . . . .
N1 N 0.5642(4) 0.2845(3) 1.2045(3) 0.0328(8) Uani 1 1 d . . . . .
N8 N 0.3812(4) 0.5061(3) 0.5977(3) 0.0324(8) Uani 1 1 d . . . . .
C00E C 0.7077(5) 0.4806(3) 0.9664(4) 0.0323(9) Uani 1 1 d . . . . .
C7 C 0.4709(4) 0.4287(3) 0.9036(3) 0.0296(8) Uani 1 1 d . . . . .
C18 C 0.5887(5) 0.6654(3) 0.4505(4) 0.0336(9) Uani 1 1 d . . . . .
C19 C 0.4915(4) 0.5554(3) 0.5783(3) 0.0300(9) Uani 1 1 d . . . . .
C6 C 0.3722(5) 0.3165(3) 1.0297(4) 0.0316(9) Uani 1 1 d . . . . .
C17 C 0.5411(6) 0.7146(3) 0.3316(4) 0.0412(11) Uani 1 1 d . . . . .
H17 H 0.6228 0.7453 0.3057 0.049 Uiso 1 1 calc R U . . .
C1 C 0.6583(5) 0.2082(4) 1.1867(4) 0.0418(11) Uani 1 1 d . . . . .
H1A H 0.6430 0.1941 1.1030 0.063 Uiso 1 1 calc R U . . .
H1B H 0.6388 0.1503 1.2284 0.063 Uiso 1 1 calc R U . . .
H1C H 0.7574 0.2282 1.2167 0.063 Uiso 1 1 calc R U . . .
N5 N 0.4600(6) 0.6517(4) 0.2426(4) 0.0651(14) Uani 1 1 d . . . . .
C8 C 0.9429(5) 0.5583(4) 0.9906(4) 0.0441(12) Uani 1 1 d . . . . .
C5 C 0.4139(5) 0.2691(3) 1.1493(3) 0.0326(9) Uani 1 1 d . . . . .
H7 H 0.3935 0.1985 1.1419 0.039 Uiso 1 1 calc R U . . .
C20 C 0.2558(5) 0.5004(3) 0.5143(4) 0.0361(10) Uani 1 1 d . . . . .
C4 C 0.3288(5) 0.3153(4) 1.2343(4) 0.0422(11) Uani 1 1 d . . . . .
H4A H 0.2558 0.3606 1.1921 0.051 Uiso 1 1 calc R U . . .
H4B H 0.2815 0.2651 1.2721 0.051 Uiso 1 1 calc R U . . .
C3 C 0.4413(6) 0.3679(4) 1.3238(4) 0.0484(12) Uani 1 1 d . . . . .
H3A H 0.4537 0.4348 1.2987 0.058 Uiso 1 1 calc R U . . .
H3B H 0.4162 0.3692 1.4012 0.058 Uiso 1 1 calc R U . . .
C11 C 0.9496(5) 0.5946(4) 1.1127(4) 0.0477(12) Uani 1 1 d . . . . .
H11A H 0.9104 0.5457 1.1571 0.071 Uiso 1 1 calc R U . . .
H11B H 0.8938 0.6540 1.1091 0.071 Uiso 1 1 calc R U . . .
H11C H 1.0490 0.6076 1.1515 0.071 Uiso 1 1 calc R U . . .
C21 C 0.0217(5) 0.4225(4) 0.4913(4) 0.0489(13) Uani 1 1 d . . . . .
C2 C 0.5731(6) 0.3094(4) 1.3278(4) 0.0429(11) Uani 1 1 d . . . . .
H2A H 0.6599 0.3475 1.3599 0.051 Uiso 1 1 calc R U . . .
H2B H 0.5736 0.2508 1.3759 0.051 Uiso 1 1 calc R U . . .
C22 C 0.0291(6) 0.3696(4) 0.3789(5) 0.0520(13) Uani 1 1 d . . . . .
H22A H 0.0968 0.3161 0.3972 0.078 Uiso 1 1 calc R U . . .
H22B H 0.0607 0.4142 0.3251 0.078 Uiso 1 1 calc R U . . .
H22C H -0.0654 0.3445 0.3422 0.078 Uiso 1 1 calc R U . . .
C10 C 0.9905(6) 0.6365(5) 0.9157(5) 0.0622(17) Uani 1 1 d . . . . .
H10A H 0.9266 0.6921 0.9102 0.093 Uiso 1 1 calc R U . . .
H10B H 0.9872 0.6112 0.8372 0.093 Uiso 1 1 calc R U . . .
H10C H 1.0881 0.6564 0.9518 0.093 Uiso 1 1 calc R U . . .
C13 C 0.5553(7) 0.6046(4) 0.1760(5) 0.0607(15) Uani 1 1 d . . . . .
H13A H 0.6066 0.6539 0.1421 0.091 Uiso 1 1 calc R U . . .
H13B H 0.4983 0.5652 0.1133 0.091 Uiso 1 1 calc R U . . .
H13C H 0.6238 0.5635 0.2286 0.091 Uiso 1 1 calc R U . . .
C9 C 1.0252(6) 0.4647(5) 0.9885(5) 0.0607(15) Uani 1 1 d . . . . .
H9A H 1.0129 0.4424 0.9075 0.091 Uiso 1 1 calc R U . . .
H9B H 0.9889 0.4156 1.0344 0.091 Uiso 1 1 calc R U . . .
H9C H 1.1266 0.4758 1.0221 0.091 Uiso 1 1 calc R U . . .
C14 C 0.3573(7) 0.6987(5) 0.1633(4) 0.0686(19) Uani 1 1 d . . . . .
H14A H 0.2862 0.6539 0.1176 0.082 Uiso 1 1 calc R U . . .
H14B H 0.3980 0.7395 0.1097 0.082 Uiso 1 1 calc R U . . .
C24 C -0.0655(6) 0.5127(5) 0.4696(6) 0.0692(18) Uani 1 1 d . . . . .
H24A H -0.0267 0.5553 0.4178 0.104 Uiso 1 1 calc R U . . .
H24B H -0.0626 0.5454 0.5441 0.104 Uiso 1 1 calc R U . . .
H24C H -0.1643 0.4963 0.4326 0.104 Uiso 1 1 calc R U . . .
C16 C 0.4153(8) 0.7929(5) 0.3381(5) 0.0639(16) Uani 1 1 d . . . . .
H16A H 0.3979 0.7949 0.4181 0.077 Uiso 1 1 calc R U . . .
H16B H 0.4441 0.8581 0.3180 0.077 Uiso 1 1 calc R U . . .
C23 C -0.0316(7) 0.3549(7) 0.5746(5) 0.090(3) Uani 1 1 d . . . . .
H23A H -0.0317 0.3887 0.6479 0.135 Uiso 1 1 calc R U . . .
H23B H 0.0313 0.2986 0.5909 0.135 Uiso 1 1 calc R U . . .
H23C H -0.1286 0.3337 0.5387 0.135 Uiso 1 1 calc R U . . .
C15 C 0.2904(7) 0.7637(5) 0.2574(7) 0.0706(19) Uani 1 1 d . . . . .
H15A H 0.2360 0.8198 0.2186 0.085 Uiso 1 1 calc R U . . .
H15B H 0.2281 0.7244 0.2957 0.085 Uiso 1 1 calc R U . . .
H2 H 0.345(4) 0.455(3) 0.753(4) 0.022(10) Uiso 1 1 d . . . . .
H1 H 0.543(5) 0.377(4) 1.060(4) 0.032(13) Uiso 1 1 d . . . . .
H6 H 0.426(5) 0.592(3) 0.435(4) 0.018(12) Uiso 1 1 d . . . . .
H4 H 0.609(5) 0.532(4) 0.731(4) 0.030(11) Uiso 1 1 d . . . . .
H5 H 0.688(5) 0.591(4) 0.652(4) 0.034(12) Uiso 1 1 d . . . . .
H3 H 0.267(6) 0.382(4) 0.830(5) 0.052(15) Uiso 1 1 d . . . . .

loop_
_atom_site_aniso_label
_atom_site_aniso_U_11
_atom_site_aniso_U_22
_atom_site_aniso_U_33
_atom_site_aniso_U_23
_atom_site_aniso_U_13
_atom_site_aniso_U_12
O4 0.0453(18) 0.0473(19) 0.0272(14) -0.0014(13) 0.0094(14) -0.0147(15)
O1 0.0398(18) 0.0419(18) 0.0345(16) 0.0044(14) 0.0099(14) -0.0044(14)
O3 0.0297(15) 0.0499(18) 0.0296(14) 0.0080(13) 0.0061(12) 0.0008(13)
O2 0.0414(17) 0.0482(19) 0.0329(15) 0.0158(14) 0.0050(13) 0.0021(14)
N4 0.0352(19) 0.0345(18) 0.0263(17) 0.0042(14) 0.0076(15) 0.0012(14)
O6 0.0374(17) 0.075(2) 0.0305(16) 0.0118(16) 0.0050(14) -0.0134(17)
O5 0.0364(17) 0.060(2) 0.0336(16) 0.0135(15) 0.0044(13) -0.0001(15)
N6 0.034(2) 0.035(2) 0.0243(17) 0.0016(15) 0.0045(16) -0.0026(17)
N7 0.034(2) 0.036(2) 0.0254(17) 0.0037(15) 0.0080(15) -0.0058(16)
N2 0.036(2) 0.0346(18) 0.0205(15) 0.0009(14) 0.0091(15) -0.0009(15)
N3 0.037(2) 0.039(2) 0.0249(17) 0.0054(15) 0.0074(15) 0.0014(16)
N1 0.043(2) 0.0367(19) 0.0207(15) -0.0001(13) 0.0124(14) 0.0025(16)
N8 0.0333(18) 0.0399(19) 0.0251(16) 0.0061(14) 0.0086(15) 0.0001(15)
C00E 0.035(2) 0.037(2) 0.0262(19) -0.0001(17) 0.0099(18) 0.0069(17)
C7 0.036(2) 0.030(2) 0.0251(19) -0.0022(16) 0.0107(17) 0.0026(17)
C18 0.043(2) 0.030(2) 0.031(2) -0.0034(17) 0.0158(19) -0.0004(18)
C19 0.037(2) 0.0257(19) 0.029(2) 0.0009(15) 0.0126(17) 0.0005(16)
C6 0.038(2) 0.031(2) 0.028(2) -0.0030(16) 0.0131(18) 0.0011(16)
C17 0.060(3) 0.039(2) 0.027(2) -0.0001(17) 0.012(2) -0.014(2)
C1 0.044(3) 0.048(3) 0.033(2) 0.006(2) 0.009(2) 0.006(2)
N5 0.071(3) 0.073(3) 0.046(2) 0.017(2) 0.000(2) -0.023(3)
C8 0.029(2) 0.068(3) 0.035(2) 0.010(2) 0.0060(19) 0.002(2)
C5 0.039(2) 0.034(2) 0.026(2) 0.0023(16) 0.0101(17) 0.0026(17)
C20 0.033(2) 0.043(2) 0.034(2) 0.0081(19) 0.0112(18) 0.0011(19)
C4 0.055(3) 0.046(3) 0.032(2) 0.0106(19) 0.023(2) 0.012(2)
C3 0.074(4) 0.041(3) 0.038(2) -0.002(2) 0.029(2) 0.000(2)
C11 0.036(2) 0.065(3) 0.041(2) 0.003(2) 0.004(2) -0.003(2)
C21 0.028(2) 0.077(4) 0.042(2) 0.005(3) 0.008(2) -0.008(2)
C2 0.057(3) 0.046(3) 0.026(2) -0.0032(19) 0.0090(19) -0.013(2)
C22 0.038(3) 0.066(3) 0.050(3) 0.001(3) 0.004(2) -0.006(2)
C10 0.037(3) 0.096(5) 0.052(3) 0.022(3) 0.005(2) -0.016(3)
C13 0.079(4) 0.051(3) 0.063(3) -0.023(3) 0.039(3) -0.007(3)
C9 0.038(3) 0.083(4) 0.060(3) 0.000(3) 0.009(3) 0.014(3)
C14 0.097(5) 0.071(4) 0.028(2) 0.008(2) -0.006(3) -0.046(4)
C24 0.043(3) 0.090(5) 0.076(4) -0.016(4) 0.017(3) 0.003(3)
C16 0.098(5) 0.051(3) 0.047(3) 0.001(3) 0.025(3) 0.004(3)
C23 0.051(4) 0.166(8) 0.048(3) 0.021(4) 0.000(3) -0.052(4)
C15 0.060(4) 0.058(4) 0.101(5) 0.017(3) 0.035(4) 0.012(3)

loop_
_atom_type_symbol
_atom_type_description
_atom_type_scat_dispersion_real
_atom_type_scat_dispersion_imag
_atom_type_scat_source
C C 0.0059 0.0028 'International Tables Vol C Tables 4.2.6.8 and 6.1.1.4'
H H 0.0000 0.0000 'International Tables Vol C Tables 4.2.6.8 and 6.1.1.4'
N N 0.0109 0.0057 'International Tables Vol C Tables 4.2.6.8 and 6.1.1.4'
O O 0.0184 0.0104 'International Tables Vol C Tables 4.2.6.8 and 6.1.1.4'

loop_
_geom_angle_atom_site_label_1
_geom_angle_atom_site_label_2
_geom_angle_atom_site_label_3
_geom_angle
_geom_angle_site_symmetry_1
_geom_angle_site_symmetry_3
_geom_angle_publ_flag
C00E O3 C8 121.7(3) . . ?
C7 N4 C00E 121.7(3) . . ?
C20 O6 C21 121.6(3) . . ?
C18 N6 C19 127.7(4) . . ?
C18 N6 H6 123(4) . . ?
C19 N6 H6 108(4) . . ?
C19 N7 H4 119(3) . . ?
C19 N7 H5 121(3) . . ?
H4 N7 H5 119(4) . . ?
C6 N2 C7 127.4(4) . . ?
C6 N2 H1 110(3) . . ?
C7 N2 H1 122(3) . . ?
C7 N3 H2 121(3) . . ?
C7 N3 H3 122(3) . . ?
H2 N3 H3 117(4) . . ?
C1 N1 C5 114.9(4) . . ?
C1 N1 C2 114.5(4) . . ?
C5 N1 C2 107.7(3) . . ?
C19 N8 C20 121.2(3) . . ?
O2 C00E O3 124.1(4) . . ?
O2 C00E N4 128.3(4) . . ?
O3 C00E N4 107.6(3) . . ?
N4 C7 N3 119.7(4) . . ?
N4 C7 N2 122.9(4) . . ?
N3 C7 N2 117.4(4) . . ?
O4 C18 N6 124.1(4) . . ?
O4 C18 C17 122.6(4) . . ?
N6 C18 C17 113.3(4) . . ?
N7 C19 N8 118.6(4) . . ?
N7 C19 N6 118.3(4) . . ?
N8 C19 N6 123.1(4) . . ?
O1 C6 N2 124.6(4) . . ?
O1 C6 C5 121.9(4) . . ?
N2 C6 C5 113.5(4) . . ?
N5 C17 C18 113.0(4) . . ?
N5 C17 C16 98.5(5) . . ?
C18 C17 C16 109.2(4) . . ?
N5 C17 H17 111.8 . . ?
C18 C17 H17 111.8 . . ?
C16 C17 H17 111.8 . . ?
N1 C1 H1A 109.5 . . ?
N1 C1 H1B 109.5 . . ?
H1A C1 H1B 109.5 . . ?
N1 C1 H1C 109.5 . . ?
H1A C1 H1C 109.5 . . ?
H1B C1 H1C 109.5 . . ?
C14 N5 C17 113.3(5) . . ?
C14 N5 C13 106.9(5) . . ?
C17 N5 C13 110.4(5) . . ?
O3 C8 C11 110.7(4) . . ?
O3 C8 C9 108.6(4) . . ?
C11 C8 C9 112.9(4) . . ?
O3 C8 C10 101.5(4) . . ?
C11 C8 C10 110.7(5) . . ?
C9 C8 C10 111.9(4) . . ?
N1 C5 C6 112.1(3) . . ?
N1 C5 C4 105.4(3) . . ?
C6 C5 C4 110.1(3) . . ?
N1 C5 H7 109.7 . . ?
C6 C5 H7 109.7 . . ?
C4 C5 H7 109.7 . . ?
O5 C20 O6 123.8(4) . . ?
O5 C20 N8 129.0(4) . . ?
O6 C20 N8 107.1(3) . . ?
C3 C4 C5 104.1(4) . . ?
C3 C4 H4A 110.9 . . ?
C5 C4 H4A 110.9 . . ?
C3 C4 H4B 110.9 . . ?
C5 C4 H4B 110.9 . . ?
H4A C4 H4B 108.9 . . ?
C2 C3 C4 103.2(4) . . ?
C2 C3 H3A 111.1 . . ?
C4 C3 H3A 111.1 . . ?
C2 C3 H3B 111.1 . . ?
C4 C3 H3B 111.1 . . ?
H3A C3 H3B 109.1 . . ?
C8 C11 H11A 109.5 . . ?
C8 C11 H11B 109.5 . . ?
H11A C11 H11B 109.5 . . ?
C8 C11 H11C 109.5 . . ?
H11A C11 H11C 109.5 . . ?
H11B C11 H11C 109.5 . . ?
O6 C21 C24 110.3(5) . . ?
O6 C21 C23 101.5(4) . . ?
C24 C21 C23 111.6(5) . . ?
O6 C21 C22 109.9(4) . . ?
C24 C21 C22 112.9(5) . . ?
C23 C21 C22 110.2(6) . . ?
N1 C2 C3 103.5(4) . . ?
N1 C2 H2A 111.1 . . ?
C3 C2 H2A 111.1 . . ?
N1 C2 H2B 111.1 . . ?
C3 C2 H2B 111.1 . . ?
H2A C2 H2B 109.0 . . ?
C21 C22 H22A 109.5 . . ?
C21 C22 H22B 109.5 . . ?
H22A C22 H22B 109.5 . . ?
C21 C22 H22C 109.5 . . ?
H22A C22 H22C 109.5 . . ?
H22B C22 H22C 109.5 . . ?
C8 C10 H10A 109.5 . . ?
C8 C10 H10B 109.5 . . ?
H10A C10 H10B 109.5 . . ?
C8 C10 H10C 109.5 . . ?
H10A C10 H10C 109.5 . . ?
H10B C10 H10C 109.5 . . ?
N5 C13 H13A 109.5 . . ?
N5 C13 H13B 109.5 . . ?
H13A C13 H13B 109.5 . . ?
N5 C13 H13C 109.5 . . ?
H13A C13 H13C 109.5 . . ?
H13B C13 H13C 109.5 . . ?
C8 C9 H9A 109.5 . . ?
C8 C9 H9B 109.5 . . ?
H9A C9 H9B 109.5 . . ?
C8 C9 H9C 109.5 . . ?
H9A C9 H9C 109.5 . . ?
H9B C9 H9C 109.5 . . ?
N5 C14 C15 97.9(4) . . ?
N5 C14 H14A 112.2 . . ?
C15 C14 H14A 112.2 . . ?
N5 C14 H14B 112.2 . . ?
C15 C14 H14B 112.2 . . ?
H14A C14 H14B 109.8 . . ?
C21 C24 H24A 109.5 . . ?
C21 C24 H24B 109.5 . . ?
H24A C24 H24B 109.5 . . ?
C21 C24 H24C 109.5 . . ?
H24A C24 H24C 109.5 . . ?
H24B C24 H24C 109.5 . . ?
C15 C16 C17 107.7(5) . . ?
C15 C16 H16A 110.2 . . ?
C17 C16 H16A 110.2 . . ?
C15 C16 H16B 110.2 . . ?
C17 C16 H16B 110.2 . . ?
H16A C16 H16B 108.5 . . ?
C21 C23 H23A 109.5 . . ?
C21 C23 H23B 109.5 . . ?
H23A C23 H23B 109.5 . . ?
C21 C23 H23C 109.5 . . ?
H23A C23 H23C 109.5 . . ?
H23B C23 H23C 109.5 . . ?
C16 C15 C14 101.7(5) . . ?
C16 C15 H15A 111.4 . . ?
C14 C15 H15A 111.4 . . ?
C16 C15 H15B 111.4 . . ?
C14 C15 H15B 111.4 . . ?
H15A C15 H15B 109.3 . . ?

loop_
_geom_bond_atom_site_label_1
_geom_bond_atom_site_label_2
_geom_bond_distance
_geom_bond_site_symmetry_2
_geom_bond_publ_flag
O4 C18 1.217(5) . ?
O1 C6 1.227(5) . ?
O3 C00E 1.341(5) . ?
O3 C8 1.482(5) . ?
O2 C00E 1.222(5) . ?
N4 C7 1.311(5) . ?
N4 C00E 1.376(5) . ?
O6 C20 1.344(5) . ?
O6 C21 1.472(6) . ?
O5 C20 1.220(5) . ?
N6 C18 1.368(6) . ?
N6 C19 1.380(5) . ?
N6 H6 0.70(4) . ?
N7 C19 1.319(6) . ?
N7 H4 0.89(5) . ?
N7 H5 0.91(5) . ?
N2 C6 1.372(6) . ?
N2 C7 1.394(5) . ?
N2 H1 0.80(5) . ?
N3 C7 1.322(5) . ?
N3 H2 0.90(5) . ?
N3 H3 1.04(6) . ?
N1 C1 1.440(6) . ?
N1 C5 1.463(6) . ?
N1 C2 1.471(5) . ?
N8 C19 1.324(5) . ?
N8 C20 1.376(6) . ?
C18 C17 1.529(6) . ?
C6 C5 1.520(6) . ?
C17 N5 1.449(6) . ?
C17 C16 1.642(8) . ?
C17 H17 1.0000 . ?
C1 H1A 0.9800 . ?
C1 H1B 0.9800 . ?
C1 H1C 0.9800 . ?
N5 C14 1.363(8) . ?
N5 C13 1.484(7) . ?
C8 C11 1.507(7) . ?
C8 C9 1.525(8) . ?
C8 C10 1.530(8) . ?
C5 C4 1.562(6) . ?
C5 H7 1.0000 . ?
C4 C3 1.517(8) . ?
C4 H4A 0.9900 . ?
C4 H4B 0.9900 . ?
C3 C2 1.499(8) . ?
C3 H3A 0.9900 . ?
C3 H3B 0.9900 . ?
C11 H11A 0.9800 . ?
C11 H11B 0.9800 . ?
C11 H11C 0.9800 . ?
C21 C24 1.497(9) . ?
C21 C23 1.525(8) . ?
C21 C22 1.525(8) . ?
C2 H2A 0.9900 . ?
C2 H2B 0.9900 . ?
C22 H22A 0.9800 . ?
C22 H22B 0.9800 . ?
C22 H22C 0.9800 . ?
C10 H10A 0.9800 . ?
C10 H10B 0.9800 . ?
C10 H10C 0.9800 . ?
C13 H13A 0.9800 . ?
C13 H13B 0.9800 . ?
C13 H13C 0.9800 . ?
C9 H9A 0.9800 . ?
C9 H9B 0.9800 . ?
C9 H9C 0.9800 . ?
C14 C15 1.663(9) . ?
C14 H14A 0.9900 . ?
C14 H14B 0.9900 . ?
C24 H24A 0.9800 . ?
C24 H24B 0.9800 . ?
C24 H24C 0.9800 . ?
C16 C15 1.414(10) . ?
C16 H16A 0.9900 . ?
C16 H16B 0.9900 . ?
C23 H23A 0.9800 . ?
C23 H23B 0.9800 . ?
C23 H23C 0.9800 . ?
C15 H15A 0.9900 . ?
C15 H15B 0.9900 . ?
